data_4319117
loop_
_publ_author_name
'Jamie L. Schneider'
'Victor G. Young'
'William B. Tolman'

_publ_section_title
;
 Copper(I) Chemistry of Bis(pyrazolyl)diphenylborate Ligands: Formation of
 a Heterocycle by Cu-Mediated Acetonitrile Addition
;
_journal_name_full 'Inorganic Chemistry'
_journal_page_first 165
_journal_page_last 168
_journal_paper_doi 10.1021/ic000637j
_journal_volume 40
_journal_year 2001
_chemical_compound_source 'J. Schneider / Prof. W. Tolman'
_chemical_formula_sum 'C45 H48 B2 Cu F6 N6 Sb'
_chemical_formula_weight 993.80
_chemical_name_common 97320bbbb_57
_chemical_name_systematic
;
 ?
;
_space_group_IT_number 14
_symmetry_cell_setting monoclinic
_symmetry_space_group_name_Hall '-P 2ybc'
_symmetry_space_group_name_H-M 'P 1 21/c 1'
_atom_sites_solution_hydrogens geom
_atom_sites_solution_primary direct
_atom_sites_solution_secondary difmap
_audit_creation_method SHELXL
_cell_angle_alpha 90.00
_cell_angle_beta 93.521(3)
_cell_angle_gamma 90.00
_cell_formula_units_Z 4
_cell_length_a 12.3249(5)
_cell_length_b 22.6703(13)
_cell_length_c 16.2777(9)
_cell_measurement_temperature 173(2)
_cell_volume 4539.6(4)
_computing_structure_refinement 'SHELXL-93 (Sheldrick, 1993)'
_computing_structure_solution 'SHELXS-86 (Sheldrick, 1990)'
_diffrn_ambient_temperature 173(2)
_diffrn_radiation_monochromator graphite
_diffrn_radiation_source 'fine-focus sealed tube'
_diffrn_radiation_type MoK\a
_diffrn_radiation_wavelength 0.71073
_diffrn_reflns_av_R_equivalents 0.1040
_diffrn_reflns_av_sigmaI/netI 0.0965
_diffrn_reflns_limit_h_max 16
_diffrn_reflns_limit_h_min -16
_diffrn_reflns_limit_k_max 30
_diffrn_reflns_limit_k_min -30
_diffrn_reflns_limit_l_max 21
_diffrn_reflns_limit_l_min -21
_diffrn_reflns_number 28953
_diffrn_reflns_theta_max 28.74
_diffrn_reflns_theta_min 1.54
_exptl_absorpt_coefficient_mu 1.127
_exptl_absorpt_correction_T_max 1.000
_exptl_absorpt_correction_T_min 0.531
_exptl_absorpt_correction_type 'SADABS (Sheldrick, 1996)'
_exptl_crystal_colour Colorless
_exptl_crystal_density_diffrn 1.454
_exptl_crystal_description Euhedral
_exptl_crystal_F_000 2016
_exptl_crystal_size_max 0.26
_exptl_crystal_size_mid 0.26
_exptl_crystal_size_min 0.26
_refine_diff_density_max 1.753
_refine_diff_density_min -1.002
_refine_diff_density_rms 0.149
_refine_ls_extinction_method none
_refine_ls_goodness_of_fit_all 1.006
_refine_ls_goodness_of_fit_obs 1.143
_refine_ls_matrix_type full
_refine_ls_number_parameters 554
_refine_ls_number_reflns 7234
_refine_ls_number_restraints 55
_refine_ls_restrained_S_all 1.004
_refine_ls_restrained_S_obs 1.138
_refine_ls_R_factor_all 0.1312
_refine_ls_R_factor_obs 0.0765
_refine_ls_shift/esd_max 0.002
_refine_ls_shift/esd_mean 0.000
_refine_ls_structure_factor_coef Fsqd
_refine_ls_weighting_details 'w=1/[\s^2^(Fo^2^)+(0.1265P)^2^+0.0000P] where P=(Fo^2^+2Fc^2^)/3'
_refine_ls_weighting_scheme calc
_refine_ls_wR_factor_all 0.2056
_refine_ls_wR_factor_obs 0.1783
_reflns_number_observed 4385
_reflns_number_total 7234
_reflns_observed_criterion >2sigma(I)
_cod_data_source_file ic000637j_2.cif
_cod_data_source_block 97320bbbb
_cod_depositor_comments
;
The following automatic conversions were performed:

'_symmetry_cell_setting' value 'Monoclinic' changed to 'monoclinic'
according to the built-in table from CIF Core dictionary named
'cif_core.dic' version 2.4.1 from 2010-06-29.

Automatic conversion script
Id: cif_fix_values 1646 2011-03-28 12:23:43Z adriana 

The following automatic conversions were performed:

'_refine_ls_weighting_scheme' value 'calc
w=1/[\s^2^(Fo^2^)+(0.1265P)^2^+0.0000P] where P=(Fo^2^+2Fc^2^)/3' was
changed to 'calc'. New tag '_refine_ls_weighting_details' was
created. The value of the new tag was set to
'w=1/[\s^2^(Fo^2^)+(0.1265P)^2^+0.0000P] where P=(Fo^2^+2Fc^2^)/3'.

Automatic conversion script
Id: cif_fix_values 3143 2015-03-26 13:38:13Z robertas 
;
_cod_database_code 4319117

loop_
_symmetry_equiv_pos_as_xyz
'x, y, z'
'-x, y+1/2, -z+1/2'
'-x, -y, -z'
'x, -y-1/2, z-1/2'

loop_
_atom_site_aniso_label
_atom_site_aniso_U_11
_atom_site_aniso_U_22
_atom_site_aniso_U_33
_atom_site_aniso_U_23
_atom_site_aniso_U_13
_atom_site_aniso_U_12
Cu1 0.0297(7) 0.0124(6) 0.0250(7) 0.0000(5) -0.0012(6) 0.0019(5)
N1 0.029(4) 0.010(3) 0.020(3) -0.002(2) 0.006(3) 0.000(2)
N2 0.023(4) 0.012(3) 0.042(4) -0.007(3) 0.001(3) -0.002(3)
N3 0.030(4) 0.017(3) 0.024(3) 0.002(3) 0.001(3) 0.002(3)
B1 0.032(5) 0.014(4) 0.022(4) -0.001(3) -0.003(4) -0.002(4)
C1 0.021(4) 0.017(4) 0.029(4) 0.004(3) 0.003(3) 0.001(3)
C2 0.041(5) 0.020(4) 0.041(5) 0.004(3) 0.005(4) 0.011(4)
C3 0.035(5) 0.020(5) 0.056(6) -0.018(4) 0.020(4) -0.012(4)
C4 0.042(5) 0.025(5) 0.047(5) -0.019(4) 0.013(5) -0.011(4)
C5 0.033(5) 0.040(5) 0.024(4) -0.010(4) 0.007(4) -0.023(4)
C6 0.061(7) 0.025(5) 0.078(8) -0.012(5) 0.011(6) 0.003(5)
C7 0.059(7) 0.049(7) 0.041(6) 0.001(5) -0.007(5) -0.028(5)
C8 0.025(4) 0.017(4) 0.027(4) 0.002(3) -0.006(3) -0.006(3)
C9 0.034(4) 0.017(4) 0.025(4) 0.001(3) -0.004(3) -0.005(3)
C10 0.032(5) 0.043(6) 0.044(6) 0.012(4) 0.001(4) -0.012(4)
C11 0.030(5) 0.033(5) 0.064(6) 0.027(5) -0.004(5) 0.001(4)
C12 0.042(5) 0.007(4) 0.064(6) 0.007(4) -0.015(5) -0.006(4)
C13 0.038(5) 0.015(4) 0.035(5) 0.005(3) 0.002(4) -0.007(4)
C14 0.026(4) 0.013(4) 0.031(4) -0.003(3) 0.000(3) -0.001(3)
C15 0.038(5) 0.024(5) 0.047(5) 0.020(4) 0.000(4) 0.003(4)
C16 0.039(6) 0.030(6) 0.083(8) 0.022(5) 0.003(5) 0.014(5)
C17 0.020(5) 0.045(6) 0.073(7) -0.008(5) 0.009(4) 0.005(4)
C18 0.029(5) 0.049(6) 0.038(5) 0.014(4) -0.003(4) 0.003(4)
C19 0.029(4) 0.028(4) 0.031(4) 0.005(3) -0.005(4) -0.002(4)
Cu2 0.0287(7) 0.0125(6) 0.0242(6) 0.0014(5) 0.0057(5) -0.0016(5)
N11 0.022(3) 0.010(3) 0.032(3) 0.008(2) 0.003(3) 0.002(2)
N12 0.034(4) 0.006(3) 0.027(3) 0.002(2) 0.008(3) 0.001(3)
N13 0.021(3) 0.014(3) 0.030(3) 0.005(2) 0.005(3) -0.001(3)
B2 0.023(4) 0.021(5) 0.028(4) -0.006(3) 0.002(4) 0.000(4)
C21 0.020(4) 0.016(4) 0.029(4) 0.005(3) 0.002(3) 0.004(3)
C22 0.048(5) 0.017(4) 0.043(5) -0.003(3) 0.013(4) -0.008(4)
C23 0.027(4) 0.017(4) 0.040(5) -0.004(3) -0.004(4) 0.006(3)
C24 0.028(5) 0.033(5) 0.027(4) 0.004(4) 0.007(3) 0.008(4)
C25 0.020(4) 0.030(5) 0.026(4) -0.007(3) 0.007(3) 0.002(3)
C26 0.052(6) 0.023(5) 0.050(6) -0.014(4) 0.006(5) 0.004(4)
C27 0.033(5) 0.040(5) 0.037(5) 0.000(4) 0.019(4) -0.007(4)
C28 0.026(4) 0.010(3) 0.027(4) 0.008(3) 0.008(3) -0.002(3)
C29 0.031(4) 0.019(4) 0.027(4) 0.008(3) 0.002(3) -0.003(3)
C30 0.031(5) 0.020(4) 0.038(5) 0.009(3) -0.012(4) -0.006(4)
C31 0.025(5) 0.023(5) 0.069(7) 0.008(4) -0.006(4) 0.005(4)
C32 0.035(5) 0.014(4) 0.053(5) -0.002(4) 0.011(4) 0.001(3)
C33 0.022(4) 0.021(4) 0.035(4) 0.005(3) 0.004(3) 0.002(3)
C34 0.019(4) 0.021(4) 0.029(4) -0.004(3) 0.007(3) -0.002(3)
C35 0.025(4) 0.025(4) 0.041(5) -0.002(4) 0.002(4) -0.001(3)
C36 0.029(4) 0.032(5) 0.040(5) -0.002(4) 0.003(4) -0.007(4)
C37 0.028(5) 0.044(6) 0.044(5) -0.001(4) -0.001(4) -0.007(4)
C38 0.027(5) 0.047(6) 0.045(5) 0.009(4) -0.005(4) 0.004(4)
C39 0.030(4) 0.028(5) 0.029(4) 0.002(3) -0.003(4) -0.006(4)
Sb1 0.0353(3) 0.0247(3) 0.0362(3) 0.0096(2) 0.0032(2) 0.0026(3)
F1 0.107(6) 0.022(3) 0.138(6) 0.029(3) 0.013(5) 0.005(3)
F2 0.115(6) 0.025(3) 0.122(6) -0.010(3) 0.009(5) -0.015(3)
F3 0.106(5) 0.056(4) 0.046(3) 0.001(3) 0.012(3) 0.009(4)
F4 0.139(7) 0.141(7) 0.037(3) 0.018(4) 0.014(4) 0.050(6)
F5 0.029(3) 0.083(5) 0.123(6) 0.038(4) 0.000(3) 0.008(3)
F6 0.037(3) 0.141(7) 0.123(6) 0.043(6) 0.008(4) 0.025(4)
C41 0.065(7) 0.029(6) 0.094(7) -0.009(5) 0.012(6) 0.014(5)
C42 0.042(6) 0.035(6) 0.150(9) 0.019(7) 0.032(7) 0.002(5)
C43 0.092(10) 0.066(8) 0.099(7) 0.058(6) 0.057(8) 0.047(6)
C44 0.087(9) 0.073(8) 0.055(6) -0.001(6) 0.010(6) 0.048(6)
C45 0.055(7) 0.037(6) 0.083(7) -0.008(5) 0.001(5) 0.004(5)
C46 0.060(7) 0.045(6) 0.055(5) 0.010(5) 0.026(5) 0.008(4)
C47 0.056(8) 0.102(12) 0.133(9) -0.030(9) -0.026(8) 0.023(8)

loop_
_atom_site_label
_atom_site_type_symbol
_atom_site_fract_x
_atom_site_fract_y
_atom_site_fract_z
_atom_site_U_iso_or_equiv
_atom_site_thermal_displace_type
_atom_site_occupancy
_atom_site_calc_flag
_atom_site_refinement_flags
_atom_site_disorder_group
Cu1 Cu 0.5000 0.0000 0.5000 0.0225(3) Uani 1 d S .
N1 N 0.5221(5) 0.0422(2) 0.5967(3) 0.0196(13) Uani 1 d . .
N2 N 0.5393(5) 0.1142(3) 0.6894(4) 0.0254(15) Uani 1 d . .
N3 N 0.6053(5) 0.0721(3) 0.7245(4) 0.0237(14) Uani 1 d . .
B1 B 0.5937(8) 0.0140(4) 0.6684(5) 0.023(2) Uani 1 d . .
C1 C 0.4946(6) 0.0952(3) 0.6133(4) 0.022(2) Uani 1 d . .
C2 C 0.4198(7) 0.1342(4) 0.5623(5) 0.034(2) Uani 1 d . .
H2A H 0.4597(7) 0.1690(4) 0.5449(5) 0.051 Uiso 1 d R .
H2B H 0.3595(7) 0.1468(4) 0.5949(5) 0.051 Uiso 1 d R .
H2C H 0.3907(7) 0.1124(4) 0.5136(5) 0.051 Uiso 1 d R .
C3 C 0.5409(7) 0.1625(4) 0.7386(6) 0.036(2) Uani 1 d . .
C4 C 0.6091(7) 0.1498(4) 0.8046(6) 0.038(2) Uani 1 d . .
H4A H 0.6274(7) 0.1755(4) 0.8495(6) 0.045 Uiso 1 calc R .
C5 C 0.6482(7) 0.0920(4) 0.7953(5) 0.032(2) Uani 1 d . .
C6 C 0.4740(9) 0.2169(4) 0.7174(7) 0.054(3) Uani 1 d . .
H6A H 0.4937(9) 0.2325(4) 0.6641(7) 0.081 Uiso 1 d R .
H6B H 0.4882(9) 0.2470(4) 0.7601(7) 0.081 Uiso 1 d R .
H6C H 0.3965(9) 0.2065(4) 0.7142(7) 0.081 Uiso 1 d R .
C7 C 0.7256(9) 0.0580(5) 0.8493(6) 0.050(3) Uani 1 d . .
H7A H 0.7101(9) 0.0156(5) 0.8429(6) 0.075 Uiso 1 d R .
H7B H 0.7181(9) 0.0696(5) 0.9068(6) 0.075 Uiso 1 d R .
H7C H 0.8001(9) 0.0660(5) 0.8342(6) 0.075 Uiso 1 d R .
C8 C 0.5241(6) -0.0357(3) 0.7142(5) 0.023(2) Uani 1 d . .
C9 C 0.4804(7) -0.0289(3) 0.7905(5) 0.025(2) Uani 1 d . .
H9A H 0.4901(7) 0.0075(3) 0.8189(5) 0.031 Uiso 1 calc R .
C10 C 0.4231(7) -0.0738(4) 0.8264(6) 0.040(2) Uani 1 d . .
H10A H 0.3950(7) -0.0684(4) 0.8789(6) 0.048 Uiso 1 calc R .
C11 C 0.4072(7) -0.1270(4) 0.7842(6) 0.043(2) Uani 1 d . .
H11A H 0.3698(7) -0.1583(4) 0.8090(6) 0.051 Uiso 1 calc R .
C12 C 0.4449(7) -0.1347(3) 0.7077(6) 0.039(2) Uani 1 d . .
H12A H 0.4310(7) -0.1704(3) 0.6783(6) 0.046 Uiso 1 calc R .
C13 C 0.5039(7) -0.0895(3) 0.6734(5) 0.029(2) Uani 1 d . .
H13A H 0.5313(7) -0.0953(3) 0.6207(5) 0.035 Uiso 1 calc R .
C14 C 0.7095(6) -0.0094(3) 0.6397(5) 0.024(2) Uani 1 d . .
C15 C 0.7656(8) -0.0559(4) 0.6778(6) 0.037(2) Uani 1 d . .
H15A H 0.7380(8) -0.0735(4) 0.7252(6) 0.044 Uiso 1 calc R .
C16 C 0.8591(8) -0.0768(4) 0.6490(7) 0.051(3) Uani 1 d . .
H16A H 0.8939(8) -0.1093(4) 0.6765(7) 0.061 Uiso 1 calc R .
C17 C 0.9055(7) -0.0534(4) 0.5825(6) 0.046(2) Uani 1 d . .
H17A H 0.9705(7) -0.0695(4) 0.5633(6) 0.055 Uiso 1 calc R .
C18 C 0.8562(7) -0.0063(4) 0.5443(6) 0.039(2) Uani 1 d . .
H18A H 0.8878(7) 0.0119(4) 0.4989(6) 0.047 Uiso 1 calc R .
C19 C 0.7581(7) 0.0156(4) 0.5724(5) 0.030(2) Uani 1 d . .
H19A H 0.7239(7) 0.0483(4) 0.5449(5) 0.035 Uiso 1 calc R .
Cu2 Cu 0.0000 0.0000 0.0000 0.0216(3) Uani 1 d S .
N11 N -0.0569(5) 0.0159(3) 0.1014(4) 0.0216(14) Uani 1 d . .
N12 N -0.1115(5) 0.0667(2) 0.2099(4) 0.0218(14) Uani 1 d . .
N13 N -0.1455(5) 0.0115(3) 0.2273(4) 0.0217(14) Uani 1 d . .
B2 B -0.1147(7) -0.0324(4) 0.1544(5) 0.024(2) Uani 1 d . .
C21 C -0.0590(6) 0.0668(3) 0.1349(5) 0.022(2) Uani 1 d . .
C22 C -0.0116(8) 0.1231(3) 0.1044(5) 0.035(2) Uani 1 d . .
H22A H 0.0359(8) 0.1409(3) 0.1484(5) 0.053 Uiso 1 d R .
H22B H -0.0705(8) 0.1507(3) 0.0881(5) 0.053 Uiso 1 d R .
H22C H 0.0310(8) 0.1146(3) 0.0568(5) 0.053 Uiso 1 d R .
C23 C -0.1374(6) 0.1053(3) 0.2710(5) 0.028(2) Uani 1 d . .
C24 C -0.1893(7) 0.0714(4) 0.3271(5) 0.029(2) Uani 1 d . .
H24A H -0.2164(7) 0.0851(4) 0.3771(5) 0.035 Uiso 1 calc R .
C25 C -0.1952(6) 0.0134(4) 0.2974(5) 0.025(2) Uani 1 d . .
C26 C -0.1156(8) 0.1695(4) 0.2709(6) 0.042(2) Uani 1 d . .
H26A H -0.0368(8) 0.1763(4) 0.2768(6) 0.063 Uiso 1 d R .
H26B H -0.1502(8) 0.1881(4) 0.3170(6) 0.063 Uiso 1 d R .
H26C H -0.1452(8) 0.1867(4) 0.2189(6) 0.063 Uiso 1 d R .
C27 C -0.2449(7) -0.0399(4) 0.3316(5) 0.036(2) Uani 1 d . .
H27A H -0.3090(7) -0.0514(4) 0.2963(5) 0.054 Uiso 1 d R .
H27B H -0.2669(7) -0.0315(4) 0.3873(5) 0.054 Uiso 1 d R .
H27C H -0.1919(7) -0.0723(4) 0.3338(5) 0.054 Uiso 1 d R .
C28 C -0.0291(6) -0.0816(3) 0.1888(5) 0.021(2) Uani 1 d . .
C29 C 0.0267(7) -0.0793(3) 0.2649(5) 0.026(2) Uani 1 d . .
H29A H 0.0143(7) -0.0469(3) 0.3001(5) 0.031 Uiso 1 calc R .
C30 C 0.1005(7) -0.1227(3) 0.2921(5) 0.030(2) Uani 1 d . .
H30A H 0.1355(7) -0.1204(3) 0.3457(5) 0.036 Uiso 1 calc R .
C31 C 0.1224(7) -0.1694(4) 0.2405(6) 0.039(2) Uani 1 d . .
H31A H 0.1728(7) -0.1991(4) 0.2585(6) 0.047 Uiso 1 calc R .
C32 C 0.0707(7) -0.1726(3) 0.1625(6) 0.034(2) Uani 1 d . .
H32A H 0.0873(7) -0.2036(3) 0.1261(6) 0.040 Uiso 1 calc R .
C33 C -0.0063(6) -0.1296(3) 0.1377(5) 0.026(2) Uani 1 d . .
H33A H -0.0439(6) -0.1328(3) 0.0852(5) 0.031 Uiso 1 calc R .
C34 C -0.2239(6) -0.0585(3) 0.1100(5) 0.023(2) Uani 1 d . .
C35 C -0.2693(6) -0.1117(4) 0.1338(5) 0.030(2) Uani 1 d . .
H35A H -0.2329(6) -0.1335(4) 0.1770(5) 0.037 Uiso 1 calc R .
C36 C -0.3660(7) -0.1343(4) 0.0970(5) 0.033(2) Uani 1 d . .
H36A H -0.3942(7) -0.1706(4) 0.1155(5) 0.040 Uiso 1 calc R .
C37 C -0.4197(7) -0.1042(4) 0.0343(5) 0.039(2) Uani 1 d . .
H37A H -0.4856(7) -0.1191(4) 0.0091(5) 0.046 Uiso 1 calc R .
C38 C -0.3770(7) -0.0515(4) 0.0080(6) 0.040(2) Uani 1 d . .
H38A H -0.4138(7) -0.0304(4) -0.0357(6) 0.048 Uiso 1 calc R .
C39 C -0.2817(6) -0.0294(4) 0.0446(5) 0.029(2) Uani 1 d . .
H39A H -0.2540(6) 0.0068(4) 0.0250(5) 0.035 Uiso 1 calc R .
Sb1 Sb 0.71525(5) 0.23986(3) 0.51664(4) 0.0321(2) Uani 1 d DU .
F1 F 0.6890(6) 0.1601(2) 0.5210(5) 0.089(2) Uani 1 d DU .
F2 F 0.7379(7) 0.3216(3) 0.5118(5) 0.087(2) Uani 1 d DU .
F3 F 0.7265(6) 0.2366(3) 0.4036(4) 0.069(2) Uani 1 d DU .
F4 F 0.7014(7) 0.2433(4) 0.6300(4) 0.105(3) Uani 1 d DU .
F5 F 0.5663(5) 0.2529(3) 0.4995(5) 0.078(2) Uani 1 d DU .
F6 F 0.8627(5) 0.2274(4) 0.5321(5) 0.100(3) Uani 1 d DU .
C41 C -0.1722(9) -0.2475(4) 0.4229(8) 0.062(3) Uani 1 d DU .
C42 C -0.1308(9) -0.2268(5) 0.3511(9) 0.075(3) Uani 1 d DU .
H42A H -0.0789(9) -0.1958(5) 0.3551(9) 0.090 Uiso 1 calc R .
C43 C -0.1600(11) -0.2484(6) 0.2757(8) 0.084(4) Uani 1 d DU .
H43A H -0.1302(11) -0.2320(6) 0.2283(8) 0.100 Uiso 1 calc R .
C44 C -0.2326(10) -0.2938(5) 0.2678(7) 0.071(3) Uani 1 d DU .
H44A H -0.2523(10) -0.3100(5) 0.2151(7) 0.085 Uiso 1 calc R .
C45 C -0.2761(9) -0.3156(5) 0.3354(7) 0.059(3) Uani 1 d DU .
H45A H -0.3280(9) -0.3465(5) 0.3293(7) 0.070 Uiso 1 calc R .
C46 C -0.2478(8) -0.2947(4) 0.4119(6) 0.053(2) Uani 1 d DU .
H46A H -0.2787(8) -0.3118(4) 0.4583(6) 0.063 Uiso 1 calc R .
C47 C -0.1384(10) -0.2268(6) 0.5071(9) 0.099(5) Uani 1 d DU .
H47A H -0.2026(10) -0.2136(6) 0.5348(9) 0.148 Uiso 1 d R .
H47B H -0.0870(10) -0.1939(6) 0.5039(9) 0.148 Uiso 1 d R .
H47C H -0.1033(10) -0.2594(6) 0.5384(9) 0.148 Uiso 1 d R .

loop_
_atom_type_symbol
_atom_type_description
_atom_type_scat_dispersion_real
_atom_type_scat_dispersion_imag
_atom_type_scat_source
C C 0.0033 0.0016 'International Tables Vol C Tables 4.2.6.8 and 6.1.1.4'
H H 0.0000 0.0000 'International Tables Vol C Tables 4.2.6.8 and 6.1.1.4'
B B 0.0013 0.0007 'International Tables Vol C Tables 4.2.6.8 and 6.1.1.4'
N N 0.0061 0.0033 'International Tables Vol C Tables 4.2.6.8 and 6.1.1.4'
F F 0.0171 0.0103 'International Tables Vol C Tables 4.2.6.8 and 6.1.1.4'
Cu Cu 0.3201 1.2651 'International Tables Vol C Tables 4.2.6.8 and 6.1.1.4'
Sb Sb -0.5866 1.5461 'International Tables Vol C Tables 4.2.6.8 and 6.1.1.4'

loop_
_geom_angle_atom_site_label_1
_geom_angle_atom_site_label_2
_geom_angle_atom_site_label_3
_geom_angle
_geom_angle_site_symmetry_1
_geom_angle_site_symmetry_3
_geom_angle_publ_flag
N1 Cu1 N1 180.0 3_656 . ?
C1 N1 B1 111.9(6) . . ?
C1 N1 Cu1 129.6(5) . . ?
B1 N1 Cu1 118.2(5) . . ?
N3 N2 C3 109.4(7) . . ?
N3 N2 C1 110.5(6) . . ?
C3 N2 C1 140.0(7) . . ?
C5 N3 N2 109.0(7) . . ?
C5 N3 B1 142.7(7) . . ?
N2 N3 B1 107.9(6) . . ?
N1 B1 N3 96.6(6) . . ?
N1 B1 C14 112.8(6) . . ?
N3 B1 C14 112.6(7) . . ?
N1 B1 C8 109.8(6) . . ?
N3 B1 C8 109.8(6) . . ?
C14 B1 C8 113.9(6) . . ?
N1 C1 N2 112.5(6) . . ?
N1 C1 C2 126.9(7) . . ?
N2 C1 C2 120.5(7) . . ?
C4 C3 N2 106.4(8) . . ?
C4 C3 C6 131.2(8) . . ?
N2 C3 C6 122.4(9) . . ?
C3 C4 C5 108.2(8) . . ?
N3 C5 C4 106.9(8) . . ?
N3 C5 C7 123.6(8) . . ?
C4 C5 C7 129.5(8) . . ?
C9 C8 C13 116.8(7) . . ?
C9 C8 B1 125.2(7) . . ?
C13 C8 B1 118.0(7) . . ?
C10 C9 C8 121.9(8) . . ?
C9 C10 C11 119.1(9) . . ?
C12 C11 C10 120.9(8) . . ?
C11 C12 C13 119.1(8) . . ?
C12 C13 C8 122.1(8) . . ?
C15 C14 C19 115.6(8) . . ?
C15 C14 B1 123.0(7) . . ?
C19 C14 B1 121.3(7) . . ?
C16 C15 C14 121.5(8) . . ?
C15 C16 C17 123.1(9) . . ?
C18 C17 C16 118.1(8) . . ?
C17 C18 C19 119.8(8) . . ?
C14 C19 C18 121.9(8) . . ?
N11 Cu2 N11 180.0 3 . ?
C21 N11 B2 111.7(6) . . ?
C21 N11 Cu2 124.8(5) . . ?
B2 N11 Cu2 123.4(5) . . ?
N13 N12 C23 110.3(6) . . ?
N13 N12 C21 110.2(6) . . ?
C23 N12 C21 139.5(7) . . ?
C25 N13 N12 108.3(6) . . ?
C25 N13 B2 142.6(7) . . ?
N12 N13 B2 109.0(6) . . ?
N11 B2 C34 113.7(6) . . ?
N11 B2 N13 96.2(6) . . ?
C34 B2 N13 109.3(6) . . ?
N11 B2 C28 111.1(6) . . ?
C34 B2 C28 114.5(7) . . ?
N13 B2 C28 110.5(6) . . ?
N11 C21 N12 112.9(6) . . ?
N11 C21 C22 127.5(7) . . ?
N12 C21 C22 119.6(6) . . ?
N12 C23 C24 105.1(7) . . ?
N12 C23 C26 125.0(8) . . ?
C24 C23 C26 129.8(8) . . ?
C23 C24 C25 108.1(7) . . ?
N13 C25 C24 108.0(7) . . ?
N13 C25 C27 121.3(7) . . ?
C24 C25 C27 130.7(7) . . ?
C29 C28 C33 116.9(7) . . ?
C29 C28 B2 124.4(7) . . ?
C33 C28 B2 118.7(7) . . ?
C28 C29 C30 122.5(8) . . ?
C31 C30 C29 119.6(8) . . ?
C32 C31 C30 119.9(8) . . ?
C31 C32 C33 119.4(8) . . ?
C32 C33 C28 121.6(8) . . ?
C35 C34 C39 115.0(7) . . ?
C35 C34 B2 122.4(7) . . ?
C39 C34 B2 122.7(7) . . ?
C34 C35 C36 123.0(8) . . ?
C37 C36 C35 119.8(8) . . ?
C36 C37 C38 119.2(8) . . ?
C39 C38 C37 120.8(8) . . ?
C38 C39 C34 122.2(8) . . ?
F1 Sb1 F6 91.1(4) . . ?
F1 Sb1 F3 91.3(3) . . ?
F6 Sb1 F3 89.8(3) . . ?
F1 Sb1 F5 89.3(3) . . ?
F6 Sb1 F5 179.2(3) . . ?
F3 Sb1 F5 89.5(3) . . ?
F1 Sb1 F4 88.6(4) . . ?
F6 Sb1 F4 91.2(4) . . ?
F3 Sb1 F4 179.0(3) . . ?
F5 Sb1 F4 89.6(4) . . ?
F1 Sb1 F2 178.4(3) . . ?
F6 Sb1 F2 90.5(4) . . ?
F3 Sb1 F2 88.7(3) . . ?
F5 Sb1 F2 89.1(3) . . ?
F4 Sb1 F2 91.3(4) . . ?
C42 C41 C46 114.9(12) . . ?
C42 C41 C47 125.1(11) . . ?
C46 C41 C47 119.9(11) . . ?
C43 C42 C41 123.6(11) . . ?
C42 C43 C44 119.7(11) . . ?
C45 C44 C43 119.4(12) . . ?
C44 C45 C46 122.0(11) . . ?
C45 C46 C41 120.4(10) . . ?

loop_
_geom_bond_atom_site_label_1
_geom_bond_atom_site_label_2
_geom_bond_distance
_geom_bond_site_symmetry_2
_geom_bond_publ_flag
Cu1 N1 1.848(6) 3_656 ?
Cu1 N1 1.848(6) . ?
N1 C1 1.280(9) . ?
N1 B1 1.557(10) . ?
N2 N3 1.357(9) . ?
N2 C3 1.356(10) . ?
N2 C1 1.394(9) . ?
N3 C5 1.318(9) . ?
N3 B1 1.606(10) . ?
B1 C14 1.617(12) . ?
B1 C8 1.625(11) . ?
C1 C2 1.492(10) . ?
C3 C4 1.354(13) . ?
C3 C6 1.511(13) . ?
C4 C5 1.408(12) . ?
C5 C7 1.474(13) . ?
C8 C9 1.393(11) . ?
C8 C13 1.404(11) . ?
C9 C10 1.387(11) . ?
C10 C11 1.397(13) . ?
C11 C12 1.366(14) . ?
C12 C13 1.392(11) . ?
C14 C15 1.386(10) . ?
C14 C19 1.401(11) . ?
C15 C16 1.356(13) . ?
C16 C17 1.363(14) . ?
C17 C18 1.360(12) . ?
C18 C19 1.409(12) . ?
Cu2 N11 1.868(6) 3 ?
Cu2 N11 1.868(6) . ?
N11 C21 1.276(9) . ?
N11 B2 1.590(11) . ?
N12 N13 1.356(8) . ?
N12 C23 1.378(9) . ?
N12 C21 1.416(9) . ?
N13 C25 1.329(9) . ?
N13 B2 1.612(10) . ?
B2 C34 1.602(11) . ?
B2 C28 1.612(11) . ?
C21 C22 1.501(10) . ?
C23 C24 1.381(11) . ?
C23 C26 1.478(11) . ?
C24 C25 1.401(12) . ?
C25 C27 1.479(11) . ?
C28 C29 1.381(11) . ?
C28 C33 1.407(10) . ?
C29 C30 1.393(11) . ?
C30 C31 1.387(13) . ?
C31 C32 1.387(13) . ?
C32 C33 1.402(11) . ?
C34 C35 1.393(11) . ?
C34 C39 1.409(11) . ?
C35 C36 1.399(11) . ?
C36 C37 1.365(12) . ?
C37 C38 1.382(13) . ?
C38 C39 1.379(11) . ?
Sb1 F1 1.840(6) . ?
Sb1 F6 1.841(6) . ?
Sb1 F3 1.855(6) . ?
Sb1 F5 1.863(6) . ?
Sb1 F4 1.866(6) . ?
Sb1 F2 1.876(6) . ?
C41 C42 1.39(2) . ?
C41 C46 1.424(14) . ?
C41 C47 1.48(2) . ?
C42 C43 1.35(2) . ?
C43 C44 1.37(2) . ?
C44 C45 1.346(14) . ?
C45 C46 1.357(13) . ?

loop_
_geom_torsion_atom_site_label_1
_geom_torsion_atom_site_label_2
_geom_torsion_atom_site_label_3
_geom_torsion_atom_site_label_4
_geom_torsion
_geom_torsion_site_symmetry_1
_geom_torsion_site_symmetry_2
_geom_torsion_site_symmetry_3
_geom_torsion_site_symmetry_4
_geom_torsion_publ_flag
N1 Cu1 N1 C1 -37.1(176) 3_656 . . . ?
N1 Cu1 N1 B1 149.4(176) 3_656 . . . ?
C3 N2 N3 C5 0.7(9) . . . . ?
C1 N2 N3 C5 178.5(6) . . . . ?
C3 N2 N3 B1 175.5(7) . . . . ?
C1 N2 N3 B1 -6.7(8) . . . . ?
C1 N1 B1 N3 -5.7(8) . . . . ?
Cu1 N1 B1 N3 168.9(4) . . . . ?
C1 N1 B1 C14 -123.6(7) . . . . ?
Cu1 N1 B1 C14 50.9(8) . . . . ?
C1 N1 B1 C8 108.2(7) . . . . ?
Cu1 N1 B1 C8 -77.3(7) . . . . ?
C5 N3 B1 N1 179.1(10) . . . . ?
N2 N3 B1 N1 7.1(7) . . . . ?
C5 N3 B1 C14 -62.8(13) . . . . ?
N2 N3 B1 C14 125.3(7) . . . . ?
C5 N3 B1 C8 65.3(13) . . . . ?
N2 N3 B1 C8 -106.7(7) . . . . ?
B1 N1 C1 N2 2.4(9) . . . . ?
Cu1 N1 C1 N2 -171.4(5) . . . . ?
B1 N1 C1 C2 -175.0(7) . . . . ?
Cu1 N1 C1 C2 11.2(12) . . . . ?
N3 N2 C1 N1 3.0(9) . . . . ?
C3 N2 C1 N1 179.8(9) . . . . ?
N3 N2 C1 C2 -179.4(7) . . . . ?
C3 N2 C1 C2 -2.6(14) . . . . ?
N3 N2 C3 C4 0.1(9) . . . . ?
C1 N2 C3 C4 -176.7(9) . . . . ?
N3 N2 C3 C6 -178.8(8) . . . . ?
C1 N2 C3 C6 4.3(16) . . . . ?
N2 C3 C4 C5 -0.8(10) . . . . ?
C6 C3 C4 C5 178.0(9) . . . . ?
N2 N3 C5 C4 -1.1(9) . . . . ?
B1 N3 C5 C4 -173.0(10) . . . . ?
N2 N3 C5 C7 -178.9(8) . . . . ?
B1 N3 C5 C7 9.2(16) . . . . ?
C3 C4 C5 N3 1.2(10) . . . . ?
C3 C4 C5 C7 178.9(9) . . . . ?
N1 B1 C8 C9 -104.7(8) . . . . ?
N3 B1 C8 C9 0.3(11) . . . . ?
C14 B1 C8 C9 127.7(8) . . . . ?
N1 B1 C8 C13 73.8(9) . . . . ?
N3 B1 C8 C13 178.8(7) . . . . ?
C14 B1 C8 C13 -53.8(9) . . . . ?
C13 C8 C9 C10 2.4(12) . . . . ?
B1 C8 C9 C10 -179.0(8) . . . . ?
C8 C9 C10 C11 -1.0(13) . . . . ?
C9 C10 C11 C12 -1.7(13) . . . . ?
C10 C11 C12 C13 2.9(13) . . . . ?
C11 C12 C13 C8 -1.3(13) . . . . ?
C9 C8 C13 C12 -1.3(12) . . . . ?
B1 C8 C13 C12 -179.9(8) . . . . ?
N1 B1 C14 C15 -151.9(7) . . . . ?
N3 B1 C14 C15 100.1(9) . . . . ?
C8 B1 C14 C15 -25.8(11) . . . . ?
N1 B1 C14 C19 26.4(10) . . . . ?
N3 B1 C14 C19 -81.6(9) . . . . ?
C8 B1 C14 C19 152.5(7) . . . . ?
C19 C14 C15 C16 -2.6(13) . . . . ?
B1 C14 C15 C16 175.8(9) . . . . ?
C14 C15 C16 C17 1.4(17) . . . . ?
C15 C16 C17 C18 1.1(17) . . . . ?
C16 C17 C18 C19 -2.0(15) . . . . ?
C15 C14 C19 C18 1.6(12) . . . . ?
B1 C14 C19 C18 -176.8(8) . . . . ?
C17 C18 C19 C14 0.7(14) . . . . ?
N11 Cu2 N11 C21 170.3(11) 3 . . . ?
N11 Cu2 N11 B2 -13.1(11) 3 . . . ?
C23 N12 N13 C25 1.5(8) . . . . ?
C21 N12 N13 C25 -179.3(6) . . . . ?
C23 N12 N13 B2 179.6(6) . . . . ?
C21 N12 N13 B2 -1.2(8) . . . . ?
C21 N11 B2 C34 113.5(7) . . . . ?
Cu2 N11 B2 C34 -63.5(8) . . . . ?
C21 N11 B2 N13 -0.8(8) . . . . ?
Cu2 N11 B2 N13 -177.8(4) . . . . ?
C21 N11 B2 C28 -115.6(7) . . . . ?
Cu2 N11 B2 C28 67.4(7) . . . . ?
C25 N13 B2 N11 178.2(9) . . . . ?
N12 N13 B2 N11 1.1(7) . . . . ?
C25 N13 B2 C34 60.4(12) . . . . ?
N12 N13 B2 C34 -116.7(7) . . . . ?
C25 N13 B2 C28 -66.4(12) . . . . ?
N12 N13 B2 C28 116.5(7) . . . . ?
B2 N11 C21 N12 0.2(9) . . . . ?
Cu2 N11 C21 N12 177.1(5) . . . . ?
B2 N11 C21 C22 178.9(7) . . . . ?
Cu2 N11 C21 C22 -4.1(11) . . . . ?
N13 N12 C21 N11 0.7(9) . . . . ?
C23 N12 C21 N11 179.5(8) . . . . ?
N13 N12 C21 C22 -178.2(7) . . . . ?
C23 N12 C21 C22 0.6(14) . . . . ?
N13 N12 C23 C24 -0.2(8) . . . . ?
C21 N12 C23 C24 -179.0(9) . . . . ?
N13 N12 C23 C26 -178.1(8) . . . . ?
C21 N12 C23 C26 3.1(15) . . . . ?
N12 C23 C24 C25 -1.1(9) . . . . ?
C26 C23 C24 C25 176.6(8) . . . . ?
N12 N13 C25 C24 -2.2(9) . . . . ?
B2 N13 C25 C24 -179.3(9) . . . . ?
N12 N13 C25 C27 177.9(7) . . . . ?
B2 N13 C25 C27 0.8(15) . . . . ?
C23 C24 C25 N13 2.1(9) . . . . ?
C23 C24 C25 C27 -178.0(8) . . . . ?
N11 B2 C28 C29 93.1(9) . . . . ?
C34 B2 C28 C29 -136.4(8) . . . . ?
N13 B2 C28 C29 -12.4(11) . . . . ?
N11 B2 C28 C33 -84.8(8) . . . . ?
C34 B2 C28 C33 45.7(10) . . . . ?
N13 B2 C28 C33 169.7(6) . . . . ?
C33 C28 C29 C30 -1.7(11) . . . . ?
B2 C28 C29 C30 -179.6(7) . . . . ?
C28 C29 C30 C31 2.2(13) . . . . ?
C29 C30 C31 C32 -0.2(13) . . . . ?
C30 C31 C32 C33 -2.2(13) . . . . ?
C31 C32 C33 C28 2.8(12) . . . . ?
C29 C28 C33 C32 -0.9(11) . . . . ?
B2 C28 C33 C32 177.2(7) . . . . ?
N11 B2 C34 C35 161.3(7) . . . . ?
N13 B2 C34 C35 -92.5(9) . . . . ?
C28 B2 C34 C35 32.0(11) . . . . ?
N11 B2 C34 C39 -19.2(11) . . . . ?
N13 B2 C34 C39 86.9(9) . . . . ?
C28 B2 C34 C39 -148.5(7) . . . . ?
C39 C34 C35 C36 -1.1(12) . . . . ?
B2 C34 C35 C36 178.4(8) . . . . ?
C34 C35 C36 C37 0.5(13) . . . . ?
C35 C36 C37 C38 0.2(13) . . . . ?
C36 C37 C38 C39 -0.3(14) . . . . ?
C37 C38 C39 C34 -0.4(14) . . . . ?
C35 C34 C39 C38 1.1(12) . . . . ?
B2 C34 C39 C38 -178.4(8) . . . . ?
C46 C41 C42 C43 1.1(16) . . . . ?
C47 C41 C42 C43 177.0(11) . . . . ?
C41 C42 C43 C44 -1.4(18) . . . . ?
C42 C43 C44 C45 1.6(17) . . . . ?
C43 C44 C45 C46 -1.7(16) . . . . ?
C44 C45 C46 C41 1.6(16) . . . . ?
C42 C41 C46 C45 -1.2(14) . . . . ?
C47 C41 C46 C45 -177.3(10) . . . . ?
